data_2105179
loop_
_publ_author_name
'Siegler, Maxime A.'
'Parkin, Sean'
'Brock, Carolyn Pratt'

_publ_section_title
;
 [Ni(MeCN)(H~2~O)~2~(NO~3~)~2~]&#x00B7;(15-crown-5)&#x00B7;MeCN: detailed
 study of a four-phase sequence that includes an intermediate modulated
 phase
;
_journal_issue 4
_journal_name_full 'Acta Crystallographica Section B'
_journal_page_first 389
_journal_page_last 400
_journal_paper_doi 10.1107/S0108768112018319
_journal_volume 68
_journal_year 2012
_chemical_formula_moiety 'C10 H20 O5, C2 H7 N3 Ni O8, C2 H3 N'
_chemical_formula_sum 'C14 H30 N4 Ni O13'
_chemical_formula_weight 521.13
_chemical_name_systematic
;
acetonitrilediaqual-\k^1^O-nitrato-\k^2^O-nitratonickel(II) (15-crown-5)
acetonitrile solvate
;
_space_group_IT_number 2
_symmetry_cell_setting triclinic
_symmetry_space_group_name_Hall '-P 1'
_symmetry_space_group_name_H-M 'P -1'
_atom_sites_solution_hydrogens geom
_atom_sites_solution_primary direct
_atom_sites_solution_secondary difmap
_audit_creation_method 'SHELXL-97 and C P Brock'
_cell_angle_alpha 90.0080(10)
_cell_angle_beta 105.4570(10)
_cell_angle_gamma 89.9900(10)
_cell_formula_units_Z 4
_cell_length_a 12.15850(10)
_cell_length_b 12.17930(10)
_cell_length_c 16.08320(10)
_cell_measurement_reflns_used 10411
_cell_measurement_temperature 140(2)
_cell_measurement_theta_max 27.48
_cell_measurement_theta_min 1.00
_cell_volume 2295.49(3)
_computing_cell_refinement 'DENZO-SMN (Nonius, 1999)'
_computing_data_collection 'COLLECT (Nonius, 1999)'
_computing_data_reduction 'DENZO-SMN (Nonius, 1999)'
_computing_molecular_graphics 'Mercury (Macrae et al., 2008)'
_computing_publication_material 'SHELX-97 and local procedures'
_computing_structure_refinement 'SHELXL-97 (Sheldrick, 2008)'
_computing_structure_solution 'SHELXS-97 (Sheldrick, 2008)'
_diffrn_ambient_temperature 140(2)
_diffrn_detector_area_resol_mean 18
_diffrn_measured_fraction_theta_full 0.999
_diffrn_measured_fraction_theta_max 0.999
_diffrn_measurement_device_type 'Nonius KappaCCD diffractometer'
_diffrn_measurement_method '\w scans at fixed \c = 55\%'
_diffrn_radiation_monochromator graphite
_diffrn_radiation_source 'fine-focus sealed tube'
_diffrn_radiation_type MoK\a
_diffrn_radiation_wavelength 0.71073
_diffrn_reflns_av_R_equivalents 0.0368
_diffrn_reflns_av_sigmaI/netI 0.0534
_diffrn_reflns_limit_h_max 15
_diffrn_reflns_limit_h_min -15
_diffrn_reflns_limit_k_max 15
_diffrn_reflns_limit_k_min -15
_diffrn_reflns_limit_l_max 20
_diffrn_reflns_limit_l_min -20
_diffrn_reflns_number 20668
_diffrn_reflns_theta_full 27.50
_diffrn_reflns_theta_max 27.50
_diffrn_reflns_theta_min 1.31
_diffrn_standards_decay_% <2
_exptl_absorpt_coefficient_mu 0.915
_exptl_absorpt_correction_T_max 0.9141
_exptl_absorpt_correction_T_min 0.8035
_exptl_absorpt_correction_type multi-scan
_exptl_absorpt_process_details 'Scalepack (Otwinowski & Minor, 2006)'
_exptl_crystal_colour 'pale green'
_exptl_crystal_density_diffrn 1.508
_exptl_crystal_density_method 'not measured'
_exptl_crystal_description parallelepiped
_exptl_crystal_F_000 1096
_exptl_crystal_size_max 0.25
_exptl_crystal_size_mid 0.15
_exptl_crystal_size_min 0.10
_refine_diff_density_max 1.531
_refine_diff_density_min -1.090
_refine_ls_extinction_method none
_refine_ls_goodness_of_fit_ref 1.492
_refine_ls_hydrogen_treatment mixed
_refine_ls_matrix_type full
_refine_ls_number_parameters 606
_refine_ls_number_reflns 10536
_refine_ls_number_restraints 12
_refine_ls_restrained_S_all 1.491
_refine_ls_R_factor_all 0.0876
_refine_ls_R_factor_gt 0.0542
_refine_ls_shift/su_max 2.111
_refine_ls_shift/su_mean 0.112
_refine_ls_structure_factor_coef Fsqd
_refine_ls_weighting_details 'calc w=1/[\s^2^(Fo^2^)+(0.0460P)^2^+0.3995P] where P=(Fo^2^+2Fc^2^)/3'
_refine_ls_weighting_scheme calc
_refine_ls_wR_factor_gt 0.1291
_refine_ls_wR_factor_ref 0.1432
_reflns_number_gt 7428
_reflns_number_total 10536
_reflns_threshold_expression >2\s(I)
_cod_data_source_file hw5021.cif
_cod_data_source_block 140K_IV_1
_cod_database_code 2105179

loop_
_symmetry_equiv_pos_as_xyz
'x, y, z'
'-x, -y, -z'

loop_
_atom_site_type_symbol
_atom_site_label
_atom_site_fract_x
_atom_site_fract_y
_atom_site_fract_z
_atom_site_U_iso_or_equiv
_atom_site_adp_type
_atom_site_calc_flag
_atom_site_refinement_flags
_atom_site_occupancy
_atom_site_symmetry_multiplicity
C C1_1 0.0618(5) 0.1562(7) 0.3077(5) 0.036(2) Uani d . 1 1
H H1A_1 0.0633 0.1681 0.2472 0.043 Uiso calc R 1 1
H H1B_1 -0.0177 0.1400 0.3087 0.043 Uiso calc R 1 1
C C2_1 0.1366(6) 0.0659(6) 0.3454(5) 0.032(2) Uani d . 1 1
H H2A_1 0.1375 0.0567 0.4068 0.039 Uiso calc R 1 1
H H2B_1 0.1087 -0.0032 0.3145 0.039 Uiso calc R 1 1
C C3_1 0.3354(6) 0.0096(7) 0.3808(5) 0.043(2) Uani d . 1 1
H H3A_1 0.3252 -0.0591 0.3468 0.051 Uiso calc R 1 1
H H3B_1 0.3276 -0.0078 0.4391 0.051 Uiso calc R 1 1
C C4_1 0.4500(6) 0.0558(7) 0.3876(5) 0.033(2) Uani d . 1 1
H H4A_1 0.5085 -0.0026 0.4022 0.039 Uiso calc R 1 1
H H4B_1 0.4526 0.0895 0.3321 0.039 Uiso calc R 1 1
C C5_1 0.5719(5) 0.2019(6) 0.4633(5) 0.0258(18) Uani d . 1 1
H H5A_1 0.6284 0.1574 0.4438 0.031 Uiso calc R 1 1
H H5B_1 0.6055 0.2208 0.5247 0.031 Uiso calc R 1 1
C C6_1 0.5479(5) 0.3063(6) 0.4107(4) 0.0273(18) Uani d . 1 1
H H6A_1 0.6188 0.3497 0.4186 0.033 Uiso calc R 1 1
H H6B_1 0.5181 0.2887 0.3487 0.033 Uiso calc R 1 1
C C7_1 0.4353(6) 0.4669(6) 0.3935(5) 0.029(2) Uani d . 1 1
H H7A_1 0.4291 0.4562 0.3314 0.035 Uiso calc R 1 1
H H7B_1 0.4936 0.5240 0.4161 0.035 Uiso calc R 1 1
C C8_1 0.3210(5) 0.5020(7) 0.4061(4) 0.031(2) Uani d . 1 1
H H8A_1 0.3198 0.4900 0.4668 0.037 Uiso calc R 1 1
H H8B_1 0.3076 0.5809 0.3925 0.037 Uiso calc R 1 1
C C9_1 0.1288(6) 0.4448(7) 0.3681(6) 0.039(2) Uani d . 1 1
H H9A_1 0.0924 0.5165 0.3487 0.047 Uiso calc R 1 1
H H9B_1 0.1371 0.4376 0.4308 0.047 Uiso calc R 1 1
C C10_1 0.0565(6) 0.3528(7) 0.3200(5) 0.037(2) Uani d . 1 1
H H10A_1 -0.0232 0.3610 0.3235 0.044 Uiso calc R 1 1
H H10B_1 0.0565 0.3544 0.2585 0.044 Uiso calc R 1 1
O O1_1 0.1030(3) 0.2511(4) 0.3585(3) 0.0287(13) Uani d . 1 1
O O2_1 0.2478(4) 0.0896(4) 0.3388(3) 0.0336(13) Uani d . 1 1
O O3_1 0.4712(3) 0.1387(4) 0.4556(3) 0.0290(13) Uani d . 1 1
O O4_1 0.4671(4) 0.3658(4) 0.4396(3) 0.0292(13) Uani d . 1 1
O O5_1 0.2370(4) 0.4390(4) 0.3512(3) 0.0267(12) Uani d . 1 1
Ni Ni1_1 0.29981(8) 0.26991(8) 0.13493(7) 0.0226(2) Uani d . 1 1
O O6_1 0.3027(4) 0.2690(4) 0.2613(3) 0.0230(11) Uani d D 1 1
H H6C_1 0.283(5) 0.2037(19) 0.271(3) 0.035 Uiso d D 1 1
H H6D_1 0.284(4) 0.309(3) 0.296(3) 0.035 Uiso d D 1 1
O O7_1 0.2895(3) 0.2736(5) 0.0079(3) 0.0358(13) Uani d D 1 1
H H7C_1 0.343(3) 0.289(6) -0.013(3) 0.054 Uiso d D 1 1
H H7D_1 0.236(3) 0.247(4) -0.033(3) 0.054 Uiso d D 1 1
N N1_1 0.2278(4) 0.0422(3) 0.1379(3) 0.0214(11) Uani d . 1 1
O O8_1 0.3255(5) 0.0776(7) 0.1591(4) 0.153(4) Uani d . 1 1
O O9_1 0.1329(5) 0.0943(4) 0.1131(3) 0.0760(15) Uani d . 1 1
O O10_1 0.2077(6) -0.0497(5) 0.1451(5) 0.080(2) Uani d . 1 1
N N2_1 0.2005(5) 0.4479(5) 0.1184(4) 0.0336(15) Uani d . 1 1
O O11_1 0.3001(4) 0.4401(4) 0.1401(4) 0.0275(11) Uani d . 1 1
O O12_1 0.1449(4) 0.3529(5) 0.1080(4) 0.0470(16) Uani d . 1 1
O O13_1 0.1474(5) 0.5406(6) 0.1129(5) 0.075(2) Uani d . 1 1
C C11_1 0.6869(5) 0.2280(8) 0.2519(4) 0.042(2) Uani d . 1 1
H H11A_1 0.7093 0.2890 0.2927 0.063 Uiso calc R 1 1
H H11B_1 0.7351 0.2280 0.2118 0.063 Uiso calc R 1 1
H H11C_1 0.6964 0.1585 0.2836 0.063 Uiso calc R 1 1
C C12_1 0.5648(5) 0.2413(7) 0.2024(4) 0.033(2) Uani d . 1 1
N N3_1 0.4743(5) 0.2510(6) 0.1673(3) 0.0336(18) Uani d . 1 1
C C13_1 -0.0616(5) 0.2295(9) -0.0060(5) 0.053(2) Uani d . 1 1
H H13A_1 0.0123 0.1935 0.0175 0.079 Uiso calc R 1 1
H H13B_1 -0.0500 0.2991 -0.0331 0.079 Uiso calc R 1 1
H H13C_1 -0.1111 0.1816 -0.0491 0.079 Uiso calc R 1 1
C C14_1 -0.1138(5) 0.2503(7) 0.0620(5) 0.034(2) Uani d . 1 1
N N4_1 -0.1557(5) 0.2663(6) 0.1163(5) 0.049(2) Uani d . 1 1
C C1_2 0.0630(5) 0.3405(6) 0.8059(5) 0.0270(19) Uani d . 1 1
H H1A_2 -0.0174 0.3562 0.8047 0.032 Uiso calc R 1 1
H H1B_2 0.0671 0.3264 0.7462 0.032 Uiso calc R 1 1
C C2_2 0.1404(5) 0.4394(6) 0.8452(5) 0.028(2) Uani d . 1 1
H H2A_2 0.1150 0.5067 0.8108 0.034 Uiso calc R 1 1
H H2B_2 0.1375 0.4530 0.9052 0.034 Uiso calc R 1 1
C C3_2 0.3349(5) 0.4893(6) 0.8789(5) 0.031(2) Uani d . 1 1
H H3A_2 0.3263 0.5129 0.9357 0.037 Uiso calc R 1 1
H H3B_2 0.3254 0.5544 0.8408 0.037 Uiso calc R 1 1
C C4_2 0.4533(5) 0.4388(6) 0.8895(5) 0.0270(18) Uani d . 1 1
H H4A_2 0.4567 0.4021 0.8353 0.032 Uiso calc R 1 1
H H4B_2 0.5123 0.4970 0.9028 0.032 Uiso calc R 1 1
C C5_2 0.5726(5) 0.2965(7) 0.9629(4) 0.035(2) Uani d . 1 1
H H5A_2 0.6061 0.2763 1.0240 0.042 Uiso calc R 1 1
H H5B_2 0.6298 0.3408 0.9439 0.042 Uiso calc R 1 1
C C6_2 0.5490(5) 0.1940(6) 0.9100(4) 0.033(2) Uani d . 1 1
H H6A_2 0.5200 0.2124 0.8480 0.039 Uiso calc R 1 1
H H6B_2 0.6198 0.1504 0.9180 0.039 Uiso calc R 1 1
C C7_2 0.4351(6) 0.0310(6) 0.8954(5) 0.032(2) Uani d . 1 1
H H7A_2 0.4937 -0.0253 0.9195 0.038 Uiso calc R 1 1
H H7B_2 0.4288 0.0391 0.8331 0.038 Uiso calc R 1 1
C C8_2 0.3236(5) -0.0018(7) 0.9088(5) 0.034(2) Uani d . 1 1
H H8A_2 0.3106 -0.0812 0.8971 0.041 Uiso calc R 1 1
H H8B_2 0.3231 0.0124 0.9692 0.041 Uiso calc R 1 1
C C9_2 0.1253(5) 0.0545(6) 0.8679(5) 0.0260(19) Uani d . 1 1
H H9A_2 0.1338 0.0612 0.9306 0.031 Uiso calc R 1 1
H H9B_2 0.0887 -0.0169 0.8479 0.031 Uiso calc R 1 1
C C10_2 0.0547(5) 0.1473(6) 0.8201(4) 0.0240(18) Uani d . 1 1
H H10A_2 0.0549 0.1461 0.7586 0.029 Uiso calc R 1 1
H H10B_2 -0.0252 0.1407 0.8235 0.029 Uiso calc R 1 1
O O1_2 0.1038(3) 0.2470(4) 0.8596(3) 0.0287(13) Uani d . 1 1
O O2_2 0.2527(3) 0.4107(4) 0.8430(3) 0.0229(11) Uani d . 1 1
O O3_2 0.4736(4) 0.3622(5) 0.9570(3) 0.0297(13) Uani d . 1 1
O O4_2 0.4652(4) 0.1326(4) 0.9385(3) 0.0282(13) Uani d . 1 1
O O5_2 0.2337(4) 0.0618(5) 0.8501(3) 0.0338(14) Uani d . 1 1
Ni Ni2_2 0.29982(8) 0.22845(8) 0.63475(7) 0.0225(2) Uani d . 1 1
O O6_2 0.3044(3) 0.2304(4) 0.7618(3) 0.0228(11) Uani d D 1 1
H H6C_2 0.271(4) 0.176(2) 0.777(3) 0.034 Uiso d D 1 1
H H6D_2 0.284(5) 0.283(2) 0.789(3) 0.034 Uiso d D 1 1
O O7_2 0.2893(3) 0.2258(6) 0.5075(3) 0.0431(16) Uani d D 1 1
H H7C_2 0.342(3) 0.231(7) 0.483(3) 0.065 Uiso d D 1 1
H H7D_2 0.234(3) 0.203(5) 0.468(3) 0.065 Uiso d D 1 1
N N1_2 0.2574(10) 0.4371(8) 0.6415(3) 0.189(7) Uani d . 1 1
O O8_2 0.3325(8) 0.4736(4) 0.6788(4) 0.134(3) Uani d . 1 1
O O9_2 0.2116(3) 0.3676(3) 0.6127(2) 0.0456(10) Uani d . 1 1
O O10_2 0.1979(7) 0.5438(6) 0.6395(6) 0.089(3) Uani d . 1 1
N N2_2 0.1889(5) 0.0511(7) 0.6215(4) 0.048(2) Uani d . 1 1
O O11_2 0.3042(4) 0.0517(4) 0.6415(4) 0.0374(13) Uani d . 1 1
O O12_2 0.1402(3) 0.1390(5) 0.6086(3) 0.0297(12) Uani d . 1 1
O O13_2 0.1399(5) -0.0343(5) 0.6130(4) 0.066(2) Uani d . 1 1
C C11_2 0.6835(5) 0.2819(9) 0.7538(5) 0.047(2) Uani d . 1 1
H H11A_2 0.6878 0.3484 0.7890 0.070 Uiso calc R 1 1
H H11B_2 0.7323 0.2907 0.7146 0.070 Uiso calc R 1 1
H H11C_2 0.7095 0.2187 0.7916 0.070 Uiso calc R 1 1
C C12_2 0.5680(5) 0.2647(6) 0.7047(4) 0.0269(17) Uani d . 1 1
N N3_2 0.4733(4) 0.2518(5) 0.6678(4) 0.0262(15) Uani d . 1 1
C C13_2 -0.0617(5) 0.2691(8) 0.4909(5) 0.044(2) Uani d . 1 1
H H13A_2 -0.1205 0.2625 0.4360 0.067 Uiso calc R 1 1
H H13B_2 -0.0011 0.2155 0.4926 0.067 Uiso calc R 1 1
H H13C_2 -0.0296 0.3434 0.4963 0.067 Uiso calc R 1 1
C C14_2 -0.1125(5) 0.2482(7) 0.5623(5) 0.0309(19) Uani d . 1 1
N N4_2 -0.1556(5) 0.2331(7) 0.6154(4) 0.0446(19) Uani d . 1 1

loop_
_atom_site_aniso_label
_atom_site_aniso_U_11
_atom_site_aniso_U_22
_atom_site_aniso_U_33
_atom_site_aniso_U_12
_atom_site_aniso_U_13
_atom_site_aniso_U_23
C1_1 0.020(4) 0.061(6) 0.020(4) -0.009(4) -0.007(3) -0.005(4)
C2_1 0.027(4) 0.023(4) 0.048(6) -0.003(3) 0.010(4) 0.004(4)
C3_1 0.056(5) 0.023(4) 0.041(5) 0.005(4) -0.003(4) -0.010(4)
C4_1 0.034(4) 0.031(4) 0.033(5) 0.003(4) 0.007(4) -0.006(4)
C5_1 0.019(3) 0.025(4) 0.037(5) 0.001(3) 0.013(3) 0.003(3)
C6_1 0.030(4) 0.035(4) 0.020(4) -0.008(3) 0.012(3) 0.011(3)
C7_1 0.032(4) 0.021(4) 0.031(5) -0.007(3) 0.004(4) 0.004(4)
C8_1 0.049(5) 0.023(4) 0.020(4) -0.005(4) 0.008(4) -0.010(3)
C9_1 0.038(5) 0.045(6) 0.030(5) 0.008(4) 0.001(4) 0.005(4)
C10_1 0.034(4) 0.039(5) 0.039(5) -0.002(4) 0.012(4) -0.005(4)
O1_1 0.023(2) 0.031(3) 0.029(3) -0.009(2) 0.001(2) -0.005(3)
O2_1 0.040(3) 0.036(3) 0.021(3) -0.004(2) 0.003(2) 0.007(2)
O3_1 0.027(3) 0.033(3) 0.026(3) -0.007(2) 0.004(2) -0.001(3)
O4_1 0.030(3) 0.033(3) 0.029(3) 0.000(3) 0.016(2) -0.005(3)
O5_1 0.034(3) 0.021(3) 0.023(3) 0.004(2) 0.005(2) -0.003(2)
Ni1_1 0.0249(4) 0.0272(5) 0.0173(5) -0.0086(7) 0.0083(4) -0.0023(7)
O6_1 0.033(2) 0.021(3) 0.015(3) -0.003(2) 0.007(2) -0.001(3)
O7_1 0.027(2) 0.066(4) 0.016(3) -0.002(3) 0.009(2) -0.002(3)
N1_1 0.039(2) 0.008(2) 0.022(2) -0.027(2) 0.017(2) -0.0025(17)
O8_1 0.088(4) 0.283(10) 0.128(5) -0.165(6) 0.096(4) -0.163(6)
O9_1 0.102(4) 0.062(3) 0.049(3) 0.040(3) -0.005(3) 0.002(2)
O10_1 0.125(6) 0.030(4) 0.102(6) -0.025(4) 0.058(5) -0.008(4)
N2_1 0.039(4) 0.020(3) 0.042(4) -0.004(3) 0.011(3) 0.003(3)
O11_1 0.016(2) 0.032(3) 0.037(3) 0.016(2) 0.0109(19) 0.010(2)
O12_1 0.044(3) 0.051(4) 0.046(4) -0.006(3) 0.012(3) -0.003(3)
O13_1 0.074(4) 0.049(4) 0.100(6) 0.029(3) 0.019(4) 0.007(4)
C11_1 0.035(4) 0.062(5) 0.026(4) 0.021(4) 0.004(3) 0.009(4)
C12_1 0.033(4) 0.049(6) 0.023(5) 0.004(4) 0.016(3) 0.003(4)
N3_1 0.037(3) 0.045(5) 0.016(3) 0.004(3) 0.003(3) -0.001(3)
C13_1 0.048(5) 0.067(7) 0.045(6) -0.002(5) 0.016(4) -0.013(6)
C14_1 0.023(4) 0.036(5) 0.042(6) -0.005(4) 0.008(4) 0.001(4)
N4_1 0.048(4) 0.040(4) 0.064(6) -0.003(4) 0.025(4) 0.008(5)
C1_2 0.024(4) 0.021(4) 0.038(5) 0.002(3) 0.013(3) 0.004(3)
C2_2 0.022(4) 0.030(5) 0.034(5) 0.011(3) 0.009(3) 0.005(4)
C3_2 0.028(4) 0.022(4) 0.047(5) -0.005(3) 0.019(4) -0.019(4)
C4_2 0.025(4) 0.023(4) 0.036(5) -0.008(3) 0.012(3) -0.001(4)
C5_2 0.025(4) 0.056(6) 0.019(4) -0.009(4) -0.001(3) 0.000(4)
C6_2 0.024(4) 0.043(5) 0.030(5) -0.010(3) 0.006(3) 0.015(4)
C7_2 0.040(5) 0.027(5) 0.026(5) -0.002(3) 0.007(4) 0.005(4)
C8_2 0.032(4) 0.025(4) 0.040(6) -0.003(3) 0.000(4) 0.000(4)
C9_2 0.025(4) 0.030(5) 0.030(5) -0.008(3) 0.019(3) 0.000(4)
C10_2 0.019(3) 0.032(4) 0.020(4) -0.015(3) 0.003(3) -0.015(4)
O1_2 0.031(2) 0.036(4) 0.018(3) -0.016(2) 0.005(2) -0.007(2)
O2_2 0.016(2) 0.015(2) 0.041(3) -0.0058(18) 0.013(2) -0.003(2)
O3_2 0.030(3) 0.032(3) 0.033(4) -0.005(2) 0.019(2) -0.001(3)
O4_2 0.035(3) 0.025(3) 0.025(3) -0.009(2) 0.008(2) -0.006(3)
O5_2 0.021(3) 0.048(3) 0.035(4) -0.001(2) 0.013(2) 0.007(3)
Ni2_2 0.0236(4) 0.0274(5) 0.0166(5) 0.0015(7) 0.0054(4) -0.0002(7)
O6_2 0.027(2) 0.027(3) 0.017(3) -0.002(2) 0.0107(19) 0.001(3)
O7_2 0.021(2) 0.097(5) 0.012(3) 0.015(3) 0.006(2) -0.004(4)
N1_2 0.344(14) 0.193(9) 0.001(3) -0.283(11) -0.002(5) -0.012(4)
O8_2 0.305(10) 0.017(2) 0.126(5) -0.025(4) 0.137(6) -0.022(3)
O9_2 0.042(2) 0.048(3) 0.039(2) 0.024(2) -0.0036(18) 0.0038(19)
O10_2 0.133(6) 0.036(4) 0.117(7) 0.045(4) 0.068(5) 0.029(4)
N2_2 0.029(3) 0.095(6) 0.022(3) -0.038(4) 0.011(3) -0.004(4)
O11_2 0.041(3) 0.029(3) 0.043(3) 0.023(2) 0.012(2) 0.001(3)
O12_2 0.008(2) 0.051(3) 0.027(3) 0.000(2) -0.0006(18) 0.001(3)
O13_2 0.065(4) 0.060(4) 0.066(5) -0.047(3) 0.006(3) 0.001(4)
C11_2 0.021(4) 0.092(7) 0.031(5) -0.005(4) 0.013(3) 0.003(5)
C12_2 0.031(4) 0.032(4) 0.021(4) -0.005(3) 0.014(3) 0.000(4)
N3_2 0.028(3) 0.028(4) 0.029(4) -0.007(3) 0.019(3) -0.005(3)
C13_2 0.046(4) 0.049(5) 0.042(5) 0.013(4) 0.019(4) 0.014(5)
C14_2 0.031(4) 0.026(5) 0.033(5) 0.002(3) 0.004(3) 0.000(4)
N4_2 0.036(4) 0.061(5) 0.040(5) 0.002(4) 0.017(3) 0.007(4)

loop_
_atom_type_symbol
_atom_type_description
_atom_type_scat_dispersion_real
_atom_type_scat_dispersion_imag
_atom_type_scat_source
C C 0.0033 0.0016 'International Tables Vol C Tables 4.2.6.8 and 6.1.1.4'
H H 0.0000 0.0000 'International Tables Vol C Tables 4.2.6.8 and 6.1.1.4'
O O 0.0106 0.0060 'International Tables Vol C Tables 4.2.6.8 and 6.1.1.4'
N N 0.0061 0.0033 'International Tables Vol C Tables 4.2.6.8 and 6.1.1.4'
Ni Ni 0.3393 1.1124 'International Tables Vol C Tables 4.2.6.8 and 6.1.1.4'

loop_
_geom_angle_atom_site_label_1
_geom_angle_atom_site_label_2
_geom_angle_atom_site_label_3
_geom_angle
_geom_angle_publ_flag
O1_1 C1_1 C2_1 106.8(5) no
O1_1 C1_1 H1A_1 110.3 no
C2_1 C1_1 H1A_1 110.3 no
O1_1 C1_1 H1B_1 110.4 no
C2_1 C1_1 H1B_1 110.4 no
H1A_1 C1_1 H1B_1 108.6 no
O2_1 C2_1 C1_1 108.6(6) no
O2_1 C2_1 H2A_1 109.9 no
C1_1 C2_1 H2A_1 109.9 no
O2_1 C2_1 H2B_1 110.0 no
C1_1 C2_1 H2B_1 110.0 no
H2A_1 C2_1 H2B_1 108.3 no
O2_1 C3_1 C4_1 109.6(7) no
O2_1 C3_1 H3A_1 109.8 no
C4_1 C3_1 H3A_1 109.7 no
O2_1 C3_1 H3B_1 109.7 no
C4_1 C3_1 H3B_1 109.8 no
H3A_1 C3_1 H3B_1 108.2 no
O3_1 C4_1 C3_1 107.0(6) no
O3_1 C4_1 H4A_1 110.3 no
C3_1 C4_1 H4A_1 110.3 no
O3_1 C4_1 H4B_1 110.3 no
C3_1 C4_1 H4B_1 110.4 no
H4A_1 C4_1 H4B_1 108.6 no
O3_1 C5_1 C6_1 111.9(5) no
O3_1 C5_1 H5A_1 109.3 no
C6_1 C5_1 H5A_1 109.2 no
O3_1 C5_1 H5B_1 109.2 no
C6_1 C5_1 H5B_1 109.2 no
H5A_1 C5_1 H5B_1 107.9 no
O4_1 C6_1 C5_1 107.4(5) no
O4_1 C6_1 H6A_1 110.3 no
C5_1 C6_1 H6A_1 110.3 no
O4_1 C6_1 H6B_1 110.2 no
C5_1 C6_1 H6B_1 110.2 no
H6A_1 C6_1 H6B_1 108.5 no
O4_1 C7_1 C8_1 107.6(6) no
O4_1 C7_1 H7A_1 110.2 no
C8_1 C7_1 H7A_1 110.2 no
O4_1 C7_1 H7B_1 110.2 no
C8_1 C7_1 H7B_1 110.2 no
H7A_1 C7_1 H7B_1 108.5 no
O5_1 C8_1 C7_1 107.7(6) no
O5_1 C8_1 H8A_1 110.3 no
C7_1 C8_1 H8A_1 110.2 no
O5_1 C8_1 H8B_1 110.1 no
C7_1 C8_1 H8B_1 110.1 no
H8A_1 C8_1 H8B_1 108.5 no
O5_1 C9_1 C10_1 108.1(7) no
O5_1 C9_1 H9A_1 110.0 no
C10_1 C9_1 H9A_1 110.1 no
O5_1 C9_1 H9B_1 110.1 no
C10_1 C9_1 H9B_1 110.1 no
H9A_1 C9_1 H9B_1 108.4 no
O1_1 C10_1 C9_1 108.3(6) no
O1_1 C10_1 H10A_1 110.0 no
C9_1 C10_1 H10A_1 110.1 no
O1_1 C10_1 H10B_1 110.0 no
C9_1 C10_1 H10B_1 110.1 no
H10A_1 C10_1 H10B_1 108.4 no
C1_1 O1_1 C10_1 114.6(5) no
C2_1 O2_1 C3_1 114.9(6) no
C5_1 O3_1 C4_1 114.6(5) no
C6_1 O4_1 C7_1 113.0(5) no
C8_1 O5_1 C9_1 114.4(6) no
O7_1 Ni1_1 O6_1 177.32(18) no
O7_1 Ni1_1 N3_1 92.30(19) no
O6_1 Ni1_1 N3_1 90.30(19) no
O7_1 Ni1_1 O12_1 88.3(2) no
O6_1 Ni1_1 O12_1 89.1(2) no
N3_1 Ni1_1 O12_1 157.3(3) no
O7_1 Ni1_1 O11_1 91.0(2) no
O6_1 Ni1_1 O11_1 88.0(2) no
N3_1 Ni1_1 O11_1 96.4(2) no
O12_1 Ni1_1 O11_1 60.9(2) no
O7_1 Ni1_1 O8_1 99.1(2) no
O6_1 Ni1_1 O8_1 82.2(2) no
N3_1 Ni1_1 O8_1 76.5(2) no
O12_1 Ni1_1 O8_1 125.7(2) no
O11_1 Ni1_1 O8_1 167.8(2) no
O7_1 Ni1_1 N2_1 88.6(2) no
O6_1 Ni1_1 N2_1 89.4(2) no
N3_1 Ni1_1 N2_1 124.7(2) no
O12_1 Ni1_1 N2_1 32.6(2) no
O11_1 Ni1_1 N2_1 28.34(17) no
O8_1 Ni1_1 N2_1 157.39(17) no
Ni1_1 O6_1 H6C_1 105(3) no
Ni1_1 O6_1 H6D_1 139(3) no
H6C_1 O6_1 H6D_1 107(3) no
Ni1_1 O7_1 H7C_1 125(4) no
Ni1_1 O7_1 H7D_1 127(4) no
H7C_1 O7_1 H7D_1 107(3) no
O10_1 N1_1 O8_1 121.8(8) no
O10_1 N1_1 O9_1 108.3(6) no
O8_1 N1_1 O9_1 129.6(6) no
N1_1 O8_1 Ni1_1 103.0(6) no
O11_1 N2_1 O13_1 123.3(6) no
O11_1 N2_1 O12_1 114.7(6) no
O13_1 N2_1 O12_1 121.7(6) no
O11_1 N2_1 Ni1_1 57.2(3) no
O13_1 N2_1 Ni1_1 177.6(6) no
O12_1 N2_1 Ni1_1 57.6(3) no
N2_1 O11_1 Ni1_1 94.5(4) no
N2_1 O12_1 Ni1_1 89.7(4) no
C12_1 C11_1 H11A_1 109.5 no
C12_1 C11_1 H11B_1 109.5 no
H11A_1 C11_1 H11B_1 109.5 no
C12_1 C11_1 H11C_1 109.5 no
H11A_1 C11_1 H11C_1 109.5 no
H11B_1 C11_1 H11C_1 109.5 no
N3_1 C12_1 C11_1 178.8(8) no
C12_1 N3_1 Ni1_1 164.4(6) no
C14_1 C13_1 H13A_1 109.5 no
C14_1 C13_1 H13B_1 109.4 no
H13A_1 C13_1 H13B_1 109.5 no
C14_1 C13_1 H13C_1 109.5 no
H13A_1 C13_1 H13C_1 109.5 no
H13B_1 C13_1 H13C_1 109.5 no
N4_1 C14_1 C13_1 179.6(10) no
O1_2 C1_2 C2_2 107.2(5) no
O1_2 C1_2 H1A_2 110.3 no
C2_2 C1_2 H1A_2 110.3 no
O1_2 C1_2 H1B_2 110.3 no
C2_2 C1_2 H1B_2 110.3 no
H1A_2 C1_2 H1B_2 108.5 no
O2_2 C2_2 C1_2 106.4(6) no
O2_2 C2_2 H2A_2 110.4 no
C1_2 C2_2 H2A_2 110.4 no
O2_2 C2_2 H2B_2 110.5 no
C1_2 C2_2 H2B_2 110.5 no
H2A_2 C2_2 H2B_2 108.6 no
O2_2 C3_2 C4_2 108.6(6) no
O2_2 C3_2 H3A_2 110.0 no
C4_2 C3_2 H3A_2 109.9 no
O2_2 C3_2 H3B_2 110.0 no
C4_2 C3_2 H3B_2 110.0 no
H3A_2 C3_2 H3B_2 108.4 no
O3_2 C4_2 C3_2 108.6(6) no
O3_2 C4_2 H4A_2 109.9 no
C3_2 C4_2 H4A_2 109.9 no
O3_2 C4_2 H4B_2 110.0 no
C3_2 C4_2 H4B_2 110.0 no
H4A_2 C4_2 H4B_2 108.4 no
O3_2 C5_2 C6_2 113.6(5) no
O3_2 C5_2 H5A_2 108.8 no
C6_2 C5_2 H5A_2 108.9 no
O3_2 C5_2 H5B_2 108.8 no
C6_2 C5_2 H5B_2 108.9 no
H5A_2 C5_2 H5B_2 107.7 no
O4_2 C6_2 C5_2 107.3(6) no
O4_2 C6_2 H6A_2 110.3 no
C5_2 C6_2 H6A_2 110.3 no
O4_2 C6_2 H6B_2 110.3 no
C5_2 C6_2 H6B_2 110.2 no
H6A_2 C6_2 H6B_2 108.5 no
O4_2 C7_2 C8_2 106.9(6) no
O4_2 C7_2 H7A_2 110.3 no
C8_2 C7_2 H7A_2 110.3 no
O4_2 C7_2 H7B_2 110.4 no
C8_2 C7_2 H7B_2 110.4 no
H7A_2 C7_2 H7B_2 108.6 no
O5_2 C8_2 C7_2 108.6(6) no
O5_2 C8_2 H8A_2 110.0 no
C7_2 C8_2 H8A_2 110.0 no
O5_2 C8_2 H8B_2 109.9 no
C7_2 C8_2 H8B_2 109.9 no
H8A_2 C8_2 H8B_2 108.3 no
O5_2 C9_2 C10_2 106.5(6) no
O5_2 C9_2 H9A_2 110.4 no
C10_2 C9_2 H9A_2 110.4 no
O5_2 C9_2 H9B_2 110.5 no
C10_2 C9_2 H9B_2 110.5 no
H9A_2 C9_2 H9B_2 108.6 no
O1_2 C10_2 C9_2 107.4(5) no
O1_2 C10_2 H10A_2 110.3 no
C9_2 C10_2 H10A_2 110.2 no
O1_2 C10_2 H10B_2 110.2 no
C9_2 C10_2 H10B_2 110.2 no
H10A_2 C10_2 H10B_2 108.5 no
C10_2 O1_2 C1_2 111.8(5) no
C3_2 O2_2 C2_2 114.1(5) no
C4_2 O3_2 C5_2 113.3(5) no
C7_2 O4_2 C6_2 114.2(5) no
C9_2 O5_2 C8_2 114.2(5) no
O9_2 Ni2_2 O7_2 87.0(2) no
O9_2 Ni2_2 O6_2 92.20(18) no
O7_2 Ni2_2 O6_2 178.00(17) no
O9_2 Ni2_2 N3_2 113.4(2) no
O7_2 Ni2_2 N3_2 92.76(19) no
O6_2 Ni2_2 N3_2 89.23(19) no
O9_2 Ni2_2 O11_2 150.0(2) no
O7_2 Ni2_2 O11_2 91.7(3) no
O6_2 Ni2_2 O11_2 88.1(2) no
N3_2 Ni2_2 O11_2 96.6(2) no
O9_2 Ni2_2 O12_2 88.9(2) no
O7_2 Ni2_2 O12_2 89.1(2) no
O6_2 Ni2_2 O12_2 89.12(18) no
N3_2 Ni2_2 O12_2 157.7(2) no
O11_2 Ni2_2 O12_2 61.1(2) no
Ni2_2 O6_2 H6C_2 113(3) no
Ni2_2 O6_2 H6D_2 126(3) no
H6C_2 O6_2 H6D_2 103(3) no
Ni2_2 O7_2 H7C_2 129(4) no
Ni2_2 O7_2 H7D_2 126(4) no
H7C_2 O7_2 H7D_2 103(3) no
O9_2 N1_2 O8_2 150.8(16) no
O9_2 N1_2 O10_2 119.9(12) no
O8_2 N1_2 O10_2 89.2(8) no
N1_2 O9_2 Ni2_2 114.2(8) no
O13_2 N2_2 O12_2 123.0(7) no
O13_2 N2_2 O11_2 119.3(8) no
O12_2 N2_2 O11_2 117.5(7) no
N2_2 O11_2 Ni2_2 89.1(4) no
N2_2 O12_2 Ni2_2 92.3(4) no
C12_2 C11_2 H11A_2 109.4 no
C12_2 C11_2 H11B_2 109.5 no
H11A_2 C11_2 H11B_2 109.5 no
C12_2 C11_2 H11C_2 109.5 no
H11A_2 C11_2 H11C_2 109.5 no
H11B_2 C11_2 H11C_2 109.5 no
N3_2 C12_2 C11_2 177.3(7) no
C12_2 N3_2 Ni2_2 164.9(5) no
C14_2 C13_2 H13A_2 109.5 no
C14_2 C13_2 H13B_2 109.5 no
H13A_2 C13_2 H13B_2 109.5 no
C14_2 C13_2 H13C_2 109.4 no
H13A_2 C13_2 H13C_2 109.5 no
H13B_2 C13_2 H13C_2 109.5 no
N4_2 C14_2 C13_2 177.4(8) no

loop_
_geom_bond_atom_site_label_1
_geom_bond_atom_site_label_2
_geom_bond_distance
_geom_bond_publ_flag
C1_1 O1_1 1.426(8) no
C1_1 C2_1 1.453(10) no
C1_1 H1A_1 0.9900 no
C1_1 H1B_1 0.9900 no
C2_1 O2_1 1.415(7) no
C2_1 H2A_1 0.9900 no
C2_1 H2B_1 0.9900 no
C3_1 O2_1 1.468(9) no
C3_1 C4_1 1.480(9) no
C3_1 H3A_1 0.9900 no
C3_1 H3B_1 0.9900 no
C4_1 O3_1 1.459(9) no
C4_1 H4A_1 0.9900 no
C4_1 H4B_1 0.9900 no
C5_1 O3_1 1.423(7) no
C5_1 C6_1 1.512(9) no
C5_1 H5A_1 0.9900 no
C5_1 H5B_1 0.9900 no
C6_1 O4_1 1.396(8) no
C6_1 H6A_1 0.9900 no
C6_1 H6B_1 0.9900 no
C7_1 O4_1 1.437(9) no
C7_1 C8_1 1.518(9) no
C7_1 H7A_1 0.9900 no
C7_1 H7B_1 0.9900 no
C8_1 O5_1 1.389(7) no
C8_1 H8A_1 0.9900 no
C8_1 H8B_1 0.9900 no
C9_1 O5_1 1.415(8) no
C9_1 C10_1 1.504(11) no
C9_1 H9A_1 0.9900 no
C9_1 H9B_1 0.9900 no
C10_1 O1_1 1.433(9) no
C10_1 H10A_1 0.9900 no
C10_1 H10B_1 0.9900 no
Ni1_1 O7_1 2.014(4) no
Ni1_1 O6_1 2.024(4) no
Ni1_1 N3_1 2.058(6) no
Ni1_1 O12_1 2.079(5) no
Ni1_1 O11_1 2.075(5) no
Ni1_1 O8_1 2.381(10) no
Ni1_1 N2_1 2.462(6) no
O6_1 H6C_1 0.855(18) no
O6_1 H6D_1 0.819(18) no
O7_1 H7C_1 0.83(2) no
O7_1 H7D_1 0.852(19) no
N1_1 O10_1 1.158(7) no
N1_1 O8_1 1.224(5) no
N1_1 O9_1 1.284(6) no
N2_1 O11_1 1.172(7) no
N2_1 O13_1 1.292(8) no
N2_1 O12_1 1.328(7) no
C11_1 C12_1 1.495(8) no
C11_1 H11A_1 0.9800 no
C11_1 H11B_1 0.9800 no
C11_1 H11C_1 0.9800 no
C12_1 N3_1 1.101(7) no
C13_1 C14_1 1.427(9) no
C13_1 H13A_1 0.9800 no
C13_1 H13B_1 0.9800 no
C13_1 H13C_1 0.9800 no
C14_1 N4_1 1.138(9) no
C1_2 O1_2 1.435(8) no
C1_2 C2_2 1.555(10) no
C1_2 H1A_2 0.9900 no
C1_2 H1B_2 0.9900 no
C2_2 O2_2 1.419(7) no
C2_2 H2A_2 0.9900 no
C2_2 H2B_2 0.9900 no
C3_2 O2_2 1.393(7) no
C3_2 C4_2 1.533(8) no
C3_2 H3A_2 0.9900 no
C3_2 H3B_2 0.9900 no
C4_2 O3_2 1.402(9) no
C4_2 H4A_2 0.9900 no
C4_2 H4B_2 0.9900 no
C5_2 O3_2 1.427(8) no
C5_2 C6_2 1.495(10) no
C5_2 H5A_2 0.9900 no
C5_2 H5B_2 0.9900 no
C6_2 O4_2 1.435(7) no
C6_2 H6A_2 0.9900 no
C6_2 H6B_2 0.9900 no
C7_2 O4_2 1.419(9) no
C7_2 C8_2 1.482(9) no
C7_2 H7A_2 0.9900 no
C7_2 H7B_2 0.9900 no
C8_2 O5_2 1.462(8) no
C8_2 H8A_2 0.9900 no
C8_2 H8B_2 0.9900 no
C9_2 O5_2 1.424(7) no
C9_2 C10_2 1.502(10) no
C9_2 H9A_2 0.9900 no
C9_2 H9B_2 0.9900 no
C10_2 O1_2 1.426(7) no
C10_2 H10A_2 0.9900 no
C10_2 H10B_2 0.9900 no
Ni2_2 O9_2 1.987(4) no
Ni2_2 O7_2 2.016(4) no
Ni2_2 O6_2 2.029(4) no
Ni2_2 N3_2 2.053(5) no
Ni2_2 O11_2 2.155(5) no
Ni2_2 O12_2 2.167(4) no
O6_2 H6C_2 0.842(19) no
O6_2 H6D_2 0.850(19) no
O7_2 H7C_2 0.84(2) no
O7_2 H7D_2 0.836(19) no
N1_2 O9_2 1.050(6) no
N1_2 O8_2 1.049(11) no
N1_2 O10_2 1.484(15) no
N2_2 O13_2 1.187(9) no
N2_2 O12_2 1.215(9) no
N2_2 O11_2 1.353(8) no
C11_2 C12_2 1.431(8) no
C11_2 H11A_2 0.9800 no
C11_2 H11B_2 0.9800 no
C11_2 H11C_2 0.9800 no
C12_2 N3_2 1.157(7) no
C13_2 C14_2 1.463(9) no
C13_2 H13A_2 0.9800 no
C13_2 H13B_2 0.9800 no
C13_2 H13C_2 0.9800 no
C14_2 N4_2 1.130(8) no

loop_
_geom_hbond_atom_site_label_D
_geom_hbond_atom_site_label_H
_geom_hbond_atom_site_label_A
_geom_hbond_site_symmetry_A
_geom_hbond_distance_DH
_geom_hbond_distance_HA
_geom_hbond_distance_DA
_geom_hbond_angle_DHA
O6_1 H6C_1 O2_1 . 0.855(18) 1.89(3) 2.686(7) 155(4)
O6_1 H6D_1 O5_1 . 0.819(18) 1.97(2) 2.762(7) 161(4)
O7_1 H7C_1 O3_2 1_554 0.83(2) 1.99(3) 2.797(6) 164(7)
O7_1 H7D_1 O1_2 1_554 0.852(19) 2.02(3) 2.832(6) 158(5)
O6_2 H6C_2 O5_2 . 0.842(19) 1.96(3) 2.761(7) 160(5)
O6_2 H6D_2 O2_2 . 0.850(19) 1.867(19) 2.712(7) 173(4)
O7_2 H7C_2 O3_1 . 0.84(2) 2.07(5) 2.776(6) 141(8)
O7_2 H7D_2 O1_1 . 0.836(19) 2.12(4) 2.842(6) 144(6)

loop_
_geom_torsion_atom_site_label_1
_geom_torsion_atom_site_label_2
_geom_torsion_atom_site_label_3
_geom_torsion_atom_site_label_4
_geom_torsion
_geom_torsion_publ_flag
O1_1 C1_1 C2_1 O2_1 -63.0(8) no
O2_1 C3_1 C4_1 O3_1 73.9(7) no
O3_1 C5_1 C6_1 O4_1 58.2(7) no
O4_1 C7_1 C8_1 O5_1 -78.2(7) no
O5_1 C9_1 C10_1 O1_1 68.0(8) no
C2_1 C1_1 O1_1 C10_1 166.4(6) no
C9_1 C10_1 O1_1 C1_1 -165.2(7) no
C1_1 C2_1 O2_1 C3_1 175.1(6) no
C4_1 C3_1 O2_1 C2_1 -166.7(6) no
C6_1 C5_1 O3_1 C4_1 92.6(7) no
C3_1 C4_1 O3_1 C5_1 -172.2(6) no
C5_1 C6_1 O4_1 C7_1 -179.1(5) no
C8_1 C7_1 O4_1 C6_1 159.6(5) no
C7_1 C8_1 O5_1 C9_1 167.1(6) no
C10_1 C9_1 O5_1 C8_1 -165.8(6) no
O10_1 N1_1 O8_1 Ni1_1 -176.5(6) no
O9_1 N1_1 O8_1 Ni1_1 -3.6(7) no
O7_1 Ni1_1 O8_1 N1_1 -83.7(4) no
O6_1 Ni1_1 O8_1 N1_1 93.9(4) no
N3_1 Ni1_1 O8_1 N1_1 -173.9(4) no
O12_1 Ni1_1 O8_1 N1_1 10.7(5) no
O11_1 Ni1_1 O8_1 N1_1 130.7(8) no
N2_1 Ni1_1 O8_1 N1_1 24.8(8) no
O7_1 Ni1_1 N2_1 O11_1 -94.8(4) no
O6_1 Ni1_1 N2_1 O11_1 87.0(4) no
N3_1 Ni1_1 N2_1 O11_1 -3.0(5) no
O12_1 Ni1_1 N2_1 O11_1 176.2(7) no
O8_1 Ni1_1 N2_1 O11_1 154.7(5) no
O7_1 Ni1_1 N2_1 O13_1 163(12) no
O6_1 Ni1_1 N2_1 O13_1 -15(12) no
N3_1 Ni1_1 N2_1 O13_1 -105(12) no
O12_1 Ni1_1 N2_1 O13_1 74(12) no
O11_1 Ni1_1 N2_1 O13_1 -102(12) no
O8_1 Ni1_1 N2_1 O13_1 53(12) no
O7_1 Ni1_1 N2_1 O12_1 89.0(4) no
O6_1 Ni1_1 N2_1 O12_1 -89.2(4) no
N3_1 Ni1_1 N2_1 O12_1 -179.2(4) no
O11_1 Ni1_1 N2_1 O12_1 -176.2(7) no
O8_1 Ni1_1 N2_1 O12_1 -21.5(8) no
O13_1 N2_1 O11_1 Ni1_1 177.2(7) no
O12_1 N2_1 O11_1 Ni1_1 3.5(7) no
O7_1 Ni1_1 O11_1 N2_1 85.1(4) no
O6_1 Ni1_1 O11_1 N2_1 -92.4(4) no
N3_1 Ni1_1 O11_1 N2_1 177.5(4) no
O12_1 Ni1_1 O11_1 N2_1 -2.4(5) no
O8_1 Ni1_1 O11_1 N2_1 -128.8(7) no
O11_1 N2_1 O12_1 Ni1_1 -3.5(7) no
O13_1 N2_1 O12_1 Ni1_1 -177.3(7) no
O7_1 Ni1_1 O12_1 N2_1 -90.0(4) no
O6_1 Ni1_1 O12_1 N2_1 90.3(4) no
N3_1 Ni1_1 O12_1 N2_1 1.8(8) no
O11_1 Ni1_1 O12_1 N2_1 2.1(4) no
O8_1 Ni1_1 O12_1 N2_1 170.0(4) no
C11_1 C12_1 N3_1 Ni1_1 0E1(4) no
O7_1 Ni1_1 N3_1 C12_1 179(3) no
O6_1 Ni1_1 N3_1 C12_1 0(3) no
O12_1 Ni1_1 N3_1 C12_1 88(3) no
O11_1 Ni1_1 N3_1 C12_1 88(3) no
O8_1 Ni1_1 N3_1 C12_1 -82(3) no
N2_1 Ni1_1 N3_1 C12_1 89(3) no
O1_2 C1_2 C2_2 O2_2 61.0(7) no
O2_2 C3_2 C4_2 O3_2 -71.9(7) no
O3_2 C5_2 C6_2 O4_2 -57.9(7) no
O4_2 C7_2 C8_2 O5_2 78.0(7) no
O5_2 C9_2 C10_2 O1_2 -67.6(7) no
C9_2 C10_2 O1_2 C1_2 164.3(6) no
C2_2 C1_2 O1_2 C10_2 -167.8(6) no
C4_2 C3_2 O2_2 C2_2 168.4(5) no
C1_2 C2_2 O2_2 C3_2 -177.8(6) no
C3_2 C4_2 O3_2 C5_2 169.8(5) no
C6_2 C5_2 O3_2 C4_2 -89.3(7) no
C8_2 C7_2 O4_2 C6_2 -160.5(6) no
C5_2 C6_2 O4_2 C7_2 -178.8(5) no
C10_2 C9_2 O5_2 C8_2 164.0(6) no
C7_2 C8_2 O5_2 C9_2 -168.2(6) no
O8_2 N1_2 O9_2 Ni2_2 1(2) no
O10_2 N1_2 O9_2 Ni2_2 -172.4(5) no
O7_2 Ni2_2 O9_2 N1_2 -113.6(6) no
O6_2 Ni2_2 O9_2 N1_2 68.2(6) no
N3_2 Ni2_2 O9_2 N1_2 -21.9(6) no
O11_2 Ni2_2 O9_2 N1_2 158.3(6) no
O12_2 Ni2_2 O9_2 N1_2 157.3(6) no
O13_2 N2_2 O11_2 Ni2_2 177.4(7) no
O12_2 N2_2 O11_2 Ni2_2 1.3(7) no
O9_2 Ni2_2 O11_2 N2_2 -1.9(7) no
O7_2 Ni2_2 O11_2 N2_2 -88.7(4) no
O6_2 Ni2_2 O11_2 N2_2 89.3(4) no
N3_2 Ni2_2 O11_2 N2_2 178.3(4) no
O12_2 Ni2_2 O11_2 N2_2 -0.7(4) no
O13_2 N2_2 O12_2 Ni2_2 -177.2(7) no
O11_2 N2_2 O12_2 Ni2_2 -1.3(7) no
O9_2 Ni2_2 O12_2 N2_2 -179.7(5) no
O7_2 Ni2_2 O12_2 N2_2 93.3(5) no
O6_2 Ni2_2 O12_2 N2_2 -87.5(5) no
N3_2 Ni2_2 O12_2 N2_2 -1.7(8) no
O11_2 Ni2_2 O12_2 N2_2 0.8(4) no
C11_2 C12_2 N3_2 Ni2_2 -2E1(2) no
O9_2 Ni2_2 N3_2 C12_2 92(2) no
O7_2 Ni2_2 N3_2 C12_2 -180(2) no
O6_2 Ni2_2 N3_2 C12_2 0(2) no
O11_2 Ni2_2 N3_2 C12_2 -88(2) no
O12_2 Ni2_2 N3_2 C12_2 -85(2) no
